data_7132362
loop_
_publ_author_name
'He, Jiwen'
'Li, Xiaohua'
'He, Qiuqin'
'Fan, Renhua'

_publ_section_title
;
 Cascade alkyl migration in 2-alkynylanilines for the synthesis of
 benzenoid ring multi-functionalized indoles.
;
_journal_issue 1
_journal_name_full 'Chemical communications (Cambridge, England)'
_journal_page_first 71
_journal_page_last 74
_journal_paper_doi 10.1039/d3cc04815b
_journal_volume 60
_journal_year 2023
_chemical_formula_sum 'C25 H23 N O3 S'
_chemical_formula_weight 417.50
_space_group_crystal_system monoclinic
_space_group_IT_number 14
_space_group_name_Hall '-P 2yn'
_space_group_name_H-M_alt 'P 1 21/n 1'
_atom_sites_solution_hydrogens geom
_audit_creation_method SHELXL-2016/6
_audit_update_record
;
2023-09-12 deposited with the CCDC.	2023-11-16 downloaded from the CCDC.
;
_cell_angle_alpha 90
_cell_angle_beta 116.1500(10)
_cell_angle_gamma 90
_cell_formula_units_Z 4
_cell_length_a 17.6632(6)
_cell_length_b 6.9882(2)
_cell_length_c 18.3317(6)
_cell_measurement_reflns_used 9939
_cell_measurement_temperature 173(2)
_cell_measurement_theta_max 58.12
_cell_measurement_theta_min 4.68
_cell_volume 2031.15(11)
_computing_cell_refinement 'Bruker SAINT'
_computing_data_collection 'Bruker APEX2'
_computing_data_reduction 'Bruker SAINT'
_computing_molecular_graphics 'Bruker SHELXTL'
_computing_publication_material 'Bruker SHELXTL'
_computing_structure_refinement 'SHELXL-2016/6 (Sheldrick, 2016)'
_computing_structure_solution 'SHELXT 2014/5 (Sheldrick, 2014)'
_diffrn_ambient_temperature 173(2)
_diffrn_measured_fraction_theta_full 0.997
_diffrn_measured_fraction_theta_max 0.997
_diffrn_measurement_device_type 'Bruker APEX-II CCD'
_diffrn_measurement_method '\f and \w scans'
_diffrn_radiation_type GaK\a
_diffrn_radiation_wavelength 1.34138
_diffrn_reflns_av_R_equivalents 0.0554
_diffrn_reflns_av_unetI/netI 0.0307
_diffrn_reflns_Laue_measured_fraction_full 0.997
_diffrn_reflns_Laue_measured_fraction_max 0.997
_diffrn_reflns_limit_h_max 19
_diffrn_reflns_limit_h_min -22
_diffrn_reflns_limit_k_max 8
_diffrn_reflns_limit_k_min -8
_diffrn_reflns_limit_l_max 23
_diffrn_reflns_limit_l_min -23
_diffrn_reflns_number 31495
_diffrn_reflns_point_group_measured_fraction_full 0.997
_diffrn_reflns_point_group_measured_fraction_max 0.997
_diffrn_reflns_theta_full 53.594
_diffrn_reflns_theta_max 57.999
_diffrn_reflns_theta_min 4.676
_exptl_absorpt_coefficient_mu 1.069
_exptl_absorpt_correction_T_max 0.751
_exptl_absorpt_correction_T_min 0.646
_exptl_absorpt_correction_type multi-scan
_exptl_absorpt_process_details sadabs
_exptl_crystal_colour colourless
_exptl_crystal_density_diffrn 1.365
_exptl_crystal_description block
_exptl_crystal_F_000 880
_exptl_crystal_size_max 0.150
_exptl_crystal_size_mid 0.110
_exptl_crystal_size_min 0.050
_refine_diff_density_max 0.293
_refine_diff_density_min -0.358
_refine_diff_density_rms 0.044
_refine_ls_extinction_coef 0.0024(4)
_refine_ls_extinction_expression Fc^*^=kFc[1+0.001xFc^2^\l^3^/sin(2\q)]^-1/4^
_refine_ls_extinction_method 'SHELXL-2016/6 (Sheldrick 2016)'
_refine_ls_goodness_of_fit_ref 1.050
_refine_ls_hydrogen_treatment constr
_refine_ls_matrix_type full
_refine_ls_number_parameters 274
_refine_ls_number_reflns 4285
_refine_ls_number_restraints 0
_refine_ls_restrained_S_all 1.050
_refine_ls_R_factor_all 0.0461
_refine_ls_R_factor_gt 0.0376
_refine_ls_shift/su_max 0.000
_refine_ls_shift/su_mean 0.000
_refine_ls_structure_factor_coef Fsqd
_refine_ls_weighting_details 'w=1/[\s^2^(Fo^2^)+(0.0390P)^2^+1.0788P] where P=(Fo^2^+2Fc^2^)/3'
_refine_ls_weighting_scheme calc
_refine_ls_wR_factor_gt 0.0912
_refine_ls_wR_factor_ref 0.0969
_reflns_Friedel_coverage 0.000
_reflns_number_gt 3687
_reflns_number_total 4285
_reflns_threshold_expression 'I > 2\s(I)'
_cod_data_source_file d3cc04815b2.cif
_cod_data_source_block ga_210720b_a
_cod_depositor_comments 'Adding full bibliography for 7132361--7132365.cif.'
_cod_original_sg_symbol_H-M 'P 21/n'
_cod_database_code 7132362
_shelx_shelxl_version_number 2016/6
_shelx_space_group_comment
; 
The symmetry employed for this shelxl refinement is uniquely defined 
by the following loop, which should always be used as a source of 
symmetry information in preference to the above space-group names. 
They are only intended as comments. 
;
_shelx_estimated_absorpt_t_min 0.856
_shelx_estimated_absorpt_t_max 0.949

loop_
_space_group_symop_operation_xyz
'x, y, z'
'-x+1/2, y+1/2, -z+1/2'
'-x, -y, -z'
'x-1/2, -y-1/2, z-1/2'

loop_
_atom_site_label
_atom_site_type_symbol
_atom_site_fract_x
_atom_site_fract_y
_atom_site_fract_z
_atom_site_U_iso_or_equiv
_atom_site_adp_type
_atom_site_occupancy
_atom_site_site_symmetry_order
_atom_site_calc_flag
_atom_site_refinement_flags_posn
_atom_site_refinement_flags_adp
_atom_site_refinement_flags_occupancy
_atom_site_disorder_assembly
_atom_site_disorder_group
S1 S 0.51713(2) 0.46771(5) 0.37331(2) 0.02330(12) Uani 1 1 d . . . . .
O1 O 0.51787(7) 0.66417(16) 0.39492(7) 0.0294(3) Uani 1 1 d . . . . .
O2 O 0.43950(7) 0.37549(17) 0.32358(7) 0.0312(3) Uani 1 1 d . . . . .
O3 O 0.86283(8) 0.3661(2) 0.36611(10) 0.0533(4) Uani 1 1 d . . . . .
N1 N 0.57751(8) 0.45478(18) 0.32300(7) 0.0225(3) Uani 1 1 d . . . . .
C1 C 0.58274(10) 0.2810(2) 0.28401(9) 0.0242(3) Uani 1 1 d . . . . .
C2 C 0.66302(10) 0.2556(2) 0.29608(10) 0.0277(3) Uani 1 1 d . . . . .
H2 H 0.682548 0.151687 0.275546 0.033 Uiso 1 1 calc R U . . .
C3 C 0.71499(10) 0.4104(2) 0.34500(9) 0.0243(3) Uani 1 1 d . . . . .
C4 C 0.80059(10) 0.4648(2) 0.37486(10) 0.0306(4) Uani 1 1 d . . . . .
C5 C 0.82664(10) 0.6337(2) 0.41866(10) 0.0301(4) Uani 1 1 d . . . . .
C6 C 0.91383(12) 0.7198(3) 0.45501(14) 0.0491(5) Uani 1 1 d . . . . .
H6A H 0.931325 0.751675 0.412049 0.059 Uiso 1 1 calc R U . . .
H6B H 0.955409 0.629946 0.493894 0.059 Uiso 1 1 calc R U . . .
C7 C 0.90681(11) 0.8988(3) 0.49801(13) 0.0432(5) Uani 1 1 d . . . . .
H7A H 0.925475 1.011479 0.477479 0.052 Uiso 1 1 calc R U . . .
H7B H 0.943182 0.887531 0.557143 0.052 Uiso 1 1 calc R U . . .
C8 C 0.81468(10) 0.9231(2) 0.48188(11) 0.0315(4) Uani 1 1 d . . . . .
H8A H 0.809679 0.929367 0.533531 0.038 Uiso 1 1 calc R U . . .
H8B H 0.790385 1.041100 0.450312 0.038 Uiso 1 1 calc R U . . .
C9 C 0.77088(10) 0.7481(2) 0.43384(9) 0.0248(3) Uani 1 1 d . . . . .
C10 C 0.68664(10) 0.7011(2) 0.40586(9) 0.0242(3) Uani 1 1 d . . . . .
H10 H 0.648587 0.779819 0.416184 0.029 Uiso 1 1 calc R U . . .
C11 C 0.66086(9) 0.5324(2) 0.36187(9) 0.0219(3) Uani 1 1 d . . . . .
C12 C 0.57280(9) 0.3322(2) 0.46126(9) 0.0232(3) Uani 1 1 d . . . . .
C13 C 0.56374(11) 0.1345(2) 0.45789(10) 0.0302(4) Uani 1 1 d . . . . .
H13 H 0.527081 0.072969 0.408699 0.036 Uiso 1 1 calc R U . . .
C14 C 0.60906(12) 0.0289(2) 0.52746(11) 0.0354(4) Uani 1 1 d . . . . .
H14 H 0.603166 -0.106382 0.525519 0.042 Uiso 1 1 calc R U . . .
C15 C 0.66292(11) 0.1154(3) 0.60000(10) 0.0332(4) Uani 1 1 d . . . . .
C16 C 0.67031(11) 0.3134(3) 0.60155(10) 0.0340(4) Uani 1 1 d . . . . .
H16 H 0.706549 0.375019 0.650877 0.041 Uiso 1 1 calc R U . . .
C17 C 0.62620(10) 0.4226(2) 0.53304(10) 0.0296(4) Uani 1 1 d . . . . .
H17 H 0.632290 0.557841 0.534972 0.036 Uiso 1 1 calc R U . . .
C18 C 0.71049(15) -0.0014(3) 0.67564(12) 0.0527(5) Uani 1 1 d . . . . .
H18A H 0.682965 0.010375 0.711611 0.079 Uiso 1 1 calc R U . . .
H18B H 0.768607 0.045501 0.703763 0.079 Uiso 1 1 calc R U . . .
H18C H 0.710844 -0.135943 0.660772 0.079 Uiso 1 1 calc R U . . .
C19 C 0.50742(9) 0.1688(2) 0.23179(9) 0.0247(3) Uani 1 1 d . . . . .
C20 C 0.44052(10) 0.2549(2) 0.16642(10) 0.0315(4) Uani 1 1 d . . . . .
H20 H 0.442782 0.387551 0.156135 0.038 Uiso 1 1 calc R U . . .
C21 C 0.37115(11) 0.1486(3) 0.11668(11) 0.0366(4) Uani 1 1 d . . . . .
H21 H 0.326331 0.207676 0.071669 0.044 Uiso 1 1 calc R U . . .
C22 C 0.36647(11) -0.0437(3) 0.13197(11) 0.0373(4) Uani 1 1 d . . . . .
H22 H 0.317984 -0.115882 0.098355 0.045 Uiso 1 1 calc R U . . .
C23 C 0.43238(12) -0.1301(3) 0.19614(12) 0.0404(4) Uani 1 1 d . . . . .
H23 H 0.429379 -0.262306 0.206690 0.049 Uiso 1 1 calc R U . . .
C24 C 0.50314(11) -0.0249(2) 0.24543(10) 0.0323(4) Uani 1 1 d . . . . .
H24 H 0.548937 -0.086025 0.288807 0.039 Uiso 1 1 calc R U . . .
C25 C 0.84257(12) 0.2166(3) 0.30916(12) 0.0392(4) Uani 1 1 d . . . . .
H25A H 0.820195 0.107809 0.327287 0.059 Uiso 1 1 calc R U . . .
H25B H 0.893386 0.176949 0.304340 0.059 Uiso 1 1 calc R U . . .
H25C H 0.800004 0.260969 0.256206 0.059 Uiso 1 1 calc R U . . .

loop_
_atom_site_aniso_label
_atom_site_aniso_U_11
_atom_site_aniso_U_22
_atom_site_aniso_U_33
_atom_site_aniso_U_23
_atom_site_aniso_U_13
_atom_site_aniso_U_12
S1 0.02068(19) 0.0251(2) 0.0253(2) -0.00073(14) 0.01120(15) 0.00009(14)
O1 0.0300(6) 0.0247(6) 0.0375(6) -0.0011(5) 0.0185(5) 0.0032(4)
O2 0.0214(5) 0.0385(7) 0.0324(6) -0.0038(5) 0.0106(5) -0.0036(5)
O3 0.0268(6) 0.0636(9) 0.0691(10) -0.0371(8) 0.0207(6) -0.0023(6)
N1 0.0215(6) 0.0243(6) 0.0222(6) -0.0018(5) 0.0100(5) -0.0014(5)
C1 0.0278(8) 0.0237(7) 0.0204(7) 0.0000(6) 0.0101(6) 0.0002(6)
C2 0.0278(8) 0.0272(8) 0.0282(8) -0.0049(6) 0.0124(6) 0.0011(6)
C3 0.0254(7) 0.0250(7) 0.0234(7) -0.0003(6) 0.0115(6) -0.0001(6)
C4 0.0238(8) 0.0357(9) 0.0342(9) -0.0068(7) 0.0147(7) 0.0015(7)
C5 0.0236(8) 0.0362(9) 0.0307(8) -0.0056(7) 0.0122(7) -0.0034(7)
C6 0.0282(9) 0.0583(13) 0.0626(13) -0.0296(11) 0.0218(9) -0.0130(9)
C7 0.0308(9) 0.0447(11) 0.0510(12) -0.0134(9) 0.0151(8) -0.0101(8)
C8 0.0312(9) 0.0301(8) 0.0334(9) -0.0069(7) 0.0144(7) -0.0069(7)
C9 0.0270(8) 0.0260(8) 0.0214(7) 0.0001(6) 0.0106(6) -0.0023(6)
C10 0.0255(7) 0.0241(7) 0.0246(8) 0.0004(6) 0.0125(6) 0.0014(6)
C11 0.0215(7) 0.0246(7) 0.0198(7) 0.0030(6) 0.0093(6) 0.0004(6)
C12 0.0249(7) 0.0246(7) 0.0239(8) -0.0010(6) 0.0143(6) -0.0016(6)
C13 0.0385(9) 0.0254(8) 0.0270(8) -0.0044(6) 0.0147(7) -0.0047(7)
C14 0.0479(10) 0.0244(8) 0.0367(9) 0.0015(7) 0.0214(8) 0.0015(7)
C15 0.0341(9) 0.0375(9) 0.0302(9) 0.0051(7) 0.0162(7) 0.0039(7)
C16 0.0341(9) 0.0385(9) 0.0256(8) -0.0038(7) 0.0098(7) -0.0055(7)
C17 0.0336(9) 0.0269(8) 0.0289(8) -0.0040(6) 0.0144(7) -0.0051(7)
C18 0.0595(13) 0.0542(13) 0.0372(11) 0.0144(9) 0.0147(10) 0.0072(10)
C19 0.0247(7) 0.0272(8) 0.0218(7) -0.0020(6) 0.0097(6) -0.0011(6)
C20 0.0332(8) 0.0282(8) 0.0282(8) 0.0040(7) 0.0091(7) -0.0014(7)
C21 0.0314(9) 0.0410(10) 0.0271(9) 0.0026(7) 0.0034(7) 0.0000(8)
C22 0.0334(9) 0.0365(10) 0.0331(9) -0.0088(7) 0.0065(7) -0.0075(7)
C23 0.0440(10) 0.0246(8) 0.0419(10) -0.0038(7) 0.0090(8) -0.0045(8)
C24 0.0317(9) 0.0266(8) 0.0289(8) -0.0005(7) 0.0045(7) 0.0019(7)
C25 0.0371(9) 0.0418(10) 0.0453(11) -0.0128(8) 0.0242(8) 0.0017(8)

loop_
_atom_type_symbol
_atom_type_description
_atom_type_scat_dispersion_real
_atom_type_scat_dispersion_imag
_atom_type_scat_source
C C 0.0137 0.0067 'International Tables Vol C Tables 4.2.6.8 and 6.1.1.4'
H H 0.0000 0.0000 'International Tables Vol C Tables 4.2.6.8 and 6.1.1.4'
O O 0.0389 0.0241 'International Tables Vol C Tables 4.2.6.8 and 6.1.1.4'
S S 0.2925 0.4295 'International Tables Vol C Tables 4.2.6.8 and 6.1.1.4'
N N 0.0241 0.0134 'International Tables Vol C Tables 4.2.6.8 and 6.1.1.4'

loop_
_geom_angle_atom_site_label_1
_geom_angle_atom_site_label_2
_geom_angle_atom_site_label_3
_geom_angle
_geom_angle_site_symmetry_1
_geom_angle_site_symmetry_3
_geom_angle_publ_flag
O2 S1 O1 120.11(7) . . ?
O2 S1 N1 106.72(7) . . ?
O1 S1 N1 105.77(6) . . ?
O2 S1 C12 109.66(7) . . ?
O1 S1 C12 109.39(7) . . ?
N1 S1 C12 103.88(7) . . ?
C4 O3 C25 120.49(14) . . ?
C11 N1 C1 106.97(12) . . ?
C11 N1 S1 117.77(10) . . ?
C1 N1 S1 120.78(10) . . ?
C2 C1 N1 108.92(13) . . ?
C2 C1 C19 128.25(14) . . ?
N1 C1 C19 122.43(13) . . ?
C1 C2 C3 109.74(14) . . ?
C1 C2 H2 125.1 . . ?
C3 C2 H2 125.1 . . ?
C11 C3 C4 117.66(14) . . ?
C11 C3 C2 106.33(13) . . ?
C4 C3 C2 135.98(14) . . ?
O3 C4 C5 114.75(14) . . ?
O3 C4 C3 126.68(15) . . ?
C5 C4 C3 118.56(14) . . ?
C4 C5 C9 121.49(14) . . ?
C4 C5 C6 127.54(15) . . ?
C9 C5 C6 110.97(15) . . ?
C5 C6 C7 104.96(15) . . ?
C5 C6 H6A 110.8 . . ?
C7 C6 H6A 110.8 . . ?
C5 C6 H6B 110.8 . . ?
C7 C6 H6B 110.8 . . ?
H6A C6 H6B 108.8 . . ?
C6 C7 C8 108.40(14) . . ?
C6 C7 H7A 110.0 . . ?
C8 C7 H7A 110.0 . . ?
C6 C7 H7B 110.0 . . ?
C8 C7 H7B 110.0 . . ?
H7A C7 H7B 108.4 . . ?
C9 C8 C7 104.56(14) . . ?
C9 C8 H8A 110.8 . . ?
C7 C8 H8A 110.8 . . ?
C9 C8 H8B 110.8 . . ?
C7 C8 H8B 110.8 . . ?
H8A C8 H8B 108.9 . . ?
C10 C9 C5 122.06(15) . . ?
C10 C9 C8 126.98(14) . . ?
C5 C9 C8 110.96(14) . . ?
C9 C10 C11 116.22(14) . . ?
C9 C10 H10 121.9 . . ?
C11 C10 H10 121.9 . . ?
C10 C11 C3 124.02(14) . . ?
C10 C11 N1 127.91(13) . . ?
C3 C11 N1 108.01(13) . . ?
C17 C12 C13 120.79(15) . . ?
C17 C12 S1 119.85(12) . . ?
C13 C12 S1 119.35(12) . . ?
C14 C13 C12 118.77(15) . . ?
C14 C13 H13 120.6 . . ?
C12 C13 H13 120.6 . . ?
C13 C14 C15 121.69(16) . . ?
C13 C14 H14 119.2 . . ?
C15 C14 H14 119.2 . . ?
C14 C15 C16 118.20(16) . . ?
C14 C15 C18 121.01(17) . . ?
C16 C15 C18 120.78(17) . . ?
C17 C16 C15 121.46(16) . . ?
C17 C16 H16 119.3 . . ?
C15 C16 H16 119.3 . . ?
C16 C17 C12 119.09(15) . . ?
C16 C17 H17 120.5 . . ?
C12 C17 H17 120.5 . . ?
C15 C18 H18A 109.5 . . ?
C15 C18 H18B 109.5 . . ?
H18A C18 H18B 109.5 . . ?
C15 C18 H18C 109.5 . . ?
H18A C18 H18C 109.5 . . ?
H18B C18 H18C 109.5 . . ?
C24 C19 C20 118.95(15) . . ?
C24 C19 C1 120.51(14) . . ?
C20 C19 C1 120.51(14) . . ?
C21 C20 C19 120.31(16) . . ?
C21 C20 H20 119.8 . . ?
C19 C20 H20 119.8 . . ?
C20 C21 C22 120.35(16) . . ?
C20 C21 H21 119.8 . . ?
C22 C21 H21 119.8 . . ?
C23 C22 C21 119.72(16) . . ?
C23 C22 H22 120.1 . . ?
C21 C22 H22 120.1 . . ?
C22 C23 C24 120.23(17) . . ?
C22 C23 H23 119.9 . . ?
C24 C23 H23 119.9 . . ?
C19 C24 C23 120.40(16) . . ?
C19 C24 H24 119.8 . . ?
C23 C24 H24 119.8 . . ?
O3 C25 H25A 109.5 . . ?
O3 C25 H25B 109.5 . . ?
H25A C25 H25B 109.5 . . ?
O3 C25 H25C 109.5 . . ?
H25A C25 H25C 109.5 . . ?
H25B C25 H25C 109.5 . . ?

loop_
_geom_bond_atom_site_label_1
_geom_bond_atom_site_label_2
_geom_bond_distance
_geom_bond_site_symmetry_2
_geom_bond_publ_flag
S1 O2 1.4230(11) . ?
S1 O1 1.4274(12) . ?
S1 N1 1.6920(13) . ?
S1 C12 1.7510(16) . ?
O3 C4 1.3659(19) . ?
O3 C25 1.407(2) . ?
N1 C11 1.4300(18) . ?
N1 C1 1.4326(19) . ?
C1 C2 1.347(2) . ?
C1 C19 1.476(2) . ?
C2 C3 1.446(2) . ?
C2 H2 0.9500 . ?
C3 C11 1.413(2) . ?
C3 C4 1.414(2) . ?
C4 C5 1.387(2) . ?
C5 C9 1.389(2) . ?
C5 C6 1.508(2) . ?
C6 C7 1.513(3) . ?
C6 H6A 0.9900 . ?
C6 H6B 0.9900 . ?
C7 C8 1.530(2) . ?
C7 H7A 0.9900 . ?
C7 H7B 0.9900 . ?
C8 C9 1.506(2) . ?
C8 H8A 0.9900 . ?
C8 H8B 0.9900 . ?
C9 C10 1.383(2) . ?
C10 C11 1.387(2) . ?
C10 H10 0.9500 . ?
C12 C17 1.388(2) . ?
C12 C13 1.389(2) . ?
C13 C14 1.383(2) . ?
C13 H13 0.9500 . ?
C14 C15 1.387(2) . ?
C14 H14 0.9500 . ?
C15 C16 1.389(3) . ?
C15 C18 1.506(3) . ?
C16 C17 1.380(2) . ?
C16 H16 0.9500 . ?
C17 H17 0.9500 . ?
C18 H18A 0.9800 . ?
C18 H18B 0.9800 . ?
C18 H18C 0.9800 . ?
C19 C24 1.384(2) . ?
C19 C20 1.395(2) . ?
C20 C21 1.379(2) . ?
C20 H20 0.9500 . ?
C21 C22 1.382(3) . ?
C21 H21 0.9500 . ?
C22 C23 1.377(3) . ?
C22 H22 0.9500 . ?
C23 C24 1.387(2) . ?
C23 H23 0.9500 . ?
C24 H24 0.9500 . ?
C25 H25A 0.9800 . ?
C25 H25B 0.9800 . ?
C25 H25C 0.9800 . ?

loop_
_geom_torsion_atom_site_label_1
_geom_torsion_atom_site_label_2
_geom_torsion_atom_site_label_3
_geom_torsion_atom_site_label_4
_geom_torsion
_geom_torsion_site_symmetry_1
_geom_torsion_site_symmetry_2
_geom_torsion_site_symmetry_3
_geom_torsion_site_symmetry_4
_geom_torsion_publ_flag
O2 S1 N1 C11 -177.92(11) . . . . ?
O1 S1 N1 C11 53.09(12) . . . . ?
C12 S1 N1 C11 -62.07(12) . . . . ?
O2 S1 N1 C1 -43.69(13) . . . . ?
O1 S1 N1 C1 -172.68(11) . . . . ?
C12 S1 N1 C1 72.16(12) . . . . ?
C11 N1 C1 C2 -1.49(16) . . . . ?
S1 N1 C1 C2 -139.97(12) . . . . ?
C11 N1 C1 C19 -174.78(13) . . . . ?
S1 N1 C1 C19 46.74(18) . . . . ?
N1 C1 C2 C3 1.00(18) . . . . ?
C19 C1 C2 C3 173.78(15) . . . . ?
C1 C2 C3 C11 -0.11(18) . . . . ?
C1 C2 C3 C4 -177.74(18) . . . . ?
C25 O3 C4 C5 -166.16(17) . . . . ?
C25 O3 C4 C3 14.6(3) . . . . ?
C11 C3 C4 O3 179.09(17) . . . . ?
C2 C3 C4 O3 -3.5(3) . . . . ?
C11 C3 C4 C5 -0.1(2) . . . . ?
C2 C3 C4 C5 177.34(17) . . . . ?
O3 C4 C5 C9 -178.91(16) . . . . ?
C3 C4 C5 C9 0.4(3) . . . . ?
O3 C4 C5 C6 1.5(3) . . . . ?
C3 C4 C5 C6 -179.22(18) . . . . ?
C4 C5 C6 C7 -178.11(18) . . . . ?
C9 C5 C6 C7 2.3(2) . . . . ?
C5 C6 C7 C8 -3.7(2) . . . . ?
C6 C7 C8 C9 3.7(2) . . . . ?
C4 C5 C9 C10 -0.4(3) . . . . ?
C6 C5 C9 C10 179.22(16) . . . . ?
C4 C5 C9 C8 -179.59(16) . . . . ?
C6 C5 C9 C8 0.1(2) . . . . ?
C7 C8 C9 C10 178.56(16) . . . . ?
C7 C8 C9 C5 -2.33(19) . . . . ?
C5 C9 C10 C11 0.2(2) . . . . ?
C8 C9 C10 C11 179.22(15) . . . . ?
C9 C10 C11 C3 0.1(2) . . . . ?
C9 C10 C11 N1 -176.84(14) . . . . ?
C4 C3 C11 C10 -0.1(2) . . . . ?
C2 C3 C11 C10 -178.27(14) . . . . ?
C4 C3 C11 N1 177.32(13) . . . . ?
C2 C3 C11 N1 -0.82(16) . . . . ?
C1 N1 C11 C10 178.73(14) . . . . ?
S1 N1 C11 C10 -41.33(19) . . . . ?
C1 N1 C11 C3 1.41(16) . . . . ?
S1 N1 C11 C3 141.35(11) . . . . ?
O2 S1 C12 C17 -149.87(12) . . . . ?
O1 S1 C12 C17 -16.20(14) . . . . ?
N1 S1 C12 C17 96.37(13) . . . . ?
O2 S1 C12 C13 31.02(15) . . . . ?
O1 S1 C12 C13 164.69(12) . . . . ?
N1 S1 C12 C13 -82.74(13) . . . . ?
C17 C12 C13 C14 -0.1(2) . . . . ?
S1 C12 C13 C14 179.00(13) . . . . ?
C12 C13 C14 C15 0.1(3) . . . . ?
C13 C14 C15 C16 0.3(3) . . . . ?
C13 C14 C15 C18 178.76(18) . . . . ?
C14 C15 C16 C17 -0.6(3) . . . . ?
C18 C15 C16 C17 -179.05(17) . . . . ?
C15 C16 C17 C12 0.5(3) . . . . ?
C13 C12 C17 C16 -0.2(2) . . . . ?
S1 C12 C17 C16 -179.28(13) . . . . ?
C2 C1 C19 C24 60.3(2) . . . . ?
N1 C1 C19 C24 -127.80(16) . . . . ?
C2 C1 C19 C20 -117.77(19) . . . . ?
N1 C1 C19 C20 54.1(2) . . . . ?
C24 C19 C20 C21 0.4(3) . . . . ?
C1 C19 C20 C21 178.50(16) . . . . ?
C19 C20 C21 C22 1.2(3) . . . . ?
C20 C21 C22 C23 -1.5(3) . . . . ?
C21 C22 C23 C24 0.2(3) . . . . ?
C20 C19 C24 C23 -1.7(3) . . . . ?
C1 C19 C24 C23 -179.84(16) . . . . ?
C22 C23 C24 C19 1.5(3) . . . . ?
